data_7135377
loop_
_publ_author_name
'Maji, Subrata'
'Gupta, Prachi'
'Clowes, Rob'
'Matsushita, Yoshitaka'
'Shrestha, Lok Kumar'
'Slater, Anna G.'
'Hill, Jonathan P.'
'Chahal, Mandeep K.'

_publ_section_title
;
 Central-metal-cation-based modulation of gas adsorption selectivity in
 porous tetrapyrrolic materials.
;
_journal_issue 18
_journal_name_full 'Chemical communications (Cambridge, England)'
_journal_page_first 5227
_journal_page_last 5231
_journal_paper_doi 10.1039/d5cc06796k
_journal_volume 62
_journal_year 2026
_chemical_formula_moiety 'C83 H90 Co N10 O4, C H Cl3'
_chemical_formula_sum 'C84 H91 Cl3 Co N10 O4'
_chemical_formula_weight 1469.94
_chemical_name_common alpha-CoOX1
_chemical_name_systematic alpha-CoOX1
_space_group_crystal_system monoclinic
_space_group_IT_number 14
_space_group_name_Hall '-P 2ybc'
_space_group_name_H-M_alt 'P 1 21/c 1'
_atom_sites_solution_hydrogens geom
_audit_creation_date 2025-08-08
_audit_creation_method
;
Olex2 1.5
(compiled 2022.04.07 svn.rca3783a0 for OlexSys, GUI svn.r6498)
;
_audit_update_record
;
2025-11-10 deposited with the CCDC.	2026-02-10 downloaded from the CCDC.
;
_cell_angle_alpha 90
_cell_angle_beta 101.462(2)
_cell_angle_gamma 90
_cell_formula_units_Z 4
_cell_length_a 19.623(2)
_cell_length_b 14.1656(15)
_cell_length_c 32.426(4)
_cell_measurement_reflns_used 9936
_cell_measurement_temperature 113(2)
_cell_measurement_theta_max 36.14
_cell_measurement_theta_min 2.30
_cell_volume 8833.7(17)
_computing_cell_refinement 'CrystalClear (Rigaku, 1997--2002)'
_computing_data_collection 'CrystalClear (Rigaku, 1997--2002)'
_computing_data_reduction 'CrystalClear (Rigaku, 1997--2002)'
_computing_molecular_graphics 'Olex2 1.5 (Dolomanov et al., 2009)'
_computing_publication_material 'Olex2 1.5 (Dolomanov et al., 2009)'
_computing_structure_refinement 'SHELXL-2018/1 (Sheldrick, 2018)'
_computing_structure_solution 'SHELXT (Sheldrick, 2014)'
_diffrn_ambient_temperature 113.15
_diffrn_measured_fraction_theta_full 0.962
_diffrn_measured_fraction_theta_max 0.962
_diffrn_measurement_device
;
Rigaku AFC11 Saturn724+ (4x4 bin mode)
;
_diffrn_measurement_method dtprofit.ref
_diffrn_radiation_detector CCD
_diffrn_radiation_monochromator Confocal
_diffrn_radiation_type CuK\a
_diffrn_radiation_wavelength 1.54178
_diffrn_reflns_av_R_equivalents 0.0561
_diffrn_reflns_av_unetI/netI 0.0351
_diffrn_reflns_Laue_measured_fraction_full 0.962
_diffrn_reflns_Laue_measured_fraction_max 0.962
_diffrn_reflns_limit_h_max 14
_diffrn_reflns_limit_h_min -14
_diffrn_reflns_limit_k_max 10
_diffrn_reflns_limit_k_min -10
_diffrn_reflns_limit_l_max 24
_diffrn_reflns_limit_l_min -24
_diffrn_reflns_number 25143
_diffrn_reflns_point_group_measured_fraction_full 0.962
_diffrn_reflns_point_group_measured_fraction_max 0.962
_diffrn_reflns_theta_full 36.242
_diffrn_reflns_theta_max 36.242
_diffrn_reflns_theta_min 3.237
_diffrn_source 'Rotating Anode'
_exptl_absorpt_coefficient_mu 2.747
_exptl_absorpt_correction_T_max .7654
_exptl_absorpt_correction_T_min .5468
_exptl_absorpt_correction_type multi-scan
_exptl_crystal_colour 'dull dark green'
_exptl_crystal_colour_lustre dull
_exptl_crystal_colour_modifier dark
_exptl_crystal_colour_primary green
_exptl_crystal_density_diffrn 1.105
_exptl_crystal_description plate
_exptl_crystal_F_000 3100
_exptl_crystal_size_max 0.473
_exptl_crystal_size_mid 0.284
_exptl_crystal_size_min 0.049
_refine_diff_density_max 0.305
_refine_diff_density_min -0.369
_refine_diff_density_rms 0.067
_refine_ls_extinction_method none
_refine_ls_goodness_of_fit_ref 1.052
_refine_ls_hydrogen_treatment constr
_refine_ls_matrix_type full
_refine_ls_number_parameters 496
_refine_ls_number_reflns 4009
_refine_ls_number_restraints 6
_refine_ls_restrained_S_all 1.052
_refine_ls_R_factor_all 0.0771
_refine_ls_R_factor_gt 0.0701
_refine_ls_shift/su_max 0.000
_refine_ls_shift/su_mean 0.000
_refine_ls_structure_factor_coef Fsqd
_refine_ls_weighting_details 'w=1/[\s^2^(Fo^2^)+(0.1176P)^2^+39.8663P] where P=(Fo^2^+2Fc^2^)/3'
_refine_ls_weighting_scheme calc
_refine_ls_wR_factor_gt 0.1933
_refine_ls_wR_factor_ref 0.2006
_reflns_Friedel_coverage 0.000
_reflns_number_gt 3504
_reflns_number_total 4009
_reflns_threshold_expression 'I > 2\s(I)'
_cod_data_source_file d5cc06796k2.cif
_cod_data_source_block 1
_cod_depositor_comments 'Adding full bibliography for 7135377--7135378.cif.'
_cod_original_cell_volume 8833.8(16)
_cod_database_code 7135377
_shelx_shelxl_version_number 2018/1
_shelx_space_group_comment
;
The symmetry employed for this shelxl refinement is uniquely defined
by the following loop, which should always be used as a source of
symmetry information in preference to the above space-group names.
They are only intended as comments.
;
_shelx_estimated_absorpt_t_max 0.877
_shelx_estimated_absorpt_t_min 0.356
_olex2_refinement_description
;
1. Fixed Uiso
 At 1.2 times of:
  All C(H) groups
 At 1.5 times of:
  All C(H,H,H) groups, All O(H) groups
2. Restrained distances
 H1-H13C
 2.5 with sigma of 0.02
 H3-H62A
 2.5 with sigma of 0.02
 H4-H81B
 2.5 with sigma of 0.02
 H4-H82B
 2.5 with sigma of 0.02
 H1-H18B
 2.5 with sigma of 0.02
 H3-H59A
 2.5 with sigma of 0.02
3.a Ternary CH refined with riding coordinates:
 C1CL(H1CL)
3.b Aromatic/amide H refined with riding coordinates:
 C2(H2), C3(H3A), C7(H7), C11(H11), C21(H21), C33(H33), C37(H37), C47(H47),
 C48(H48), C52(H52), C56(H56), C66(H66), C67(H67), C71(H71), C75(H75)
3.c Idealised Me refined as rotating group:
 C13(H13A,H13B,H13C), C14(H14A,H14B,H14C), C15(H15A,H15B,H15C), C17(H17A,H17B,
 H17C), C18(H18A,H18B,H18C), C19(H19A,H19B,H19C), C39(H39A,H39B,H39C), C40(H40A,
 H40B,H40C), C41(H41A,H41B,H41C), C43(H43A,H43B,H43C), C44(H44A,H44B,H44C),
 C45(H45A,H45B,H45C), C58(H58A,H58B,H58C), C59(H59A,H59B,H59C), C60(H60A,H60B,
 H60C), C62(H62A,H62B,H62C), C63(H63A,H63B,H63C), C64(H64A,H64B,H64C), C77(H77A,
 H77B,H77C), C78(H78A,H78B,H78C), C79(H79A,H79B,H79C), C81(H81A,H81B,H81C),
 C82(H82A,H82B,H82C), C83(H83A,H83B,H83C)
3.d Idealised tetrahedral OH refined as rotating group:
 O1(H1), O3(H3), O4(H4)
;
_smtbx_masks_void_probe_radius 1.2
_smtbx_masks_void_truncation_radius 1.2
_olex2_submission_special_instructions 'No special instructions were received'

loop_
_space_group_symop_operation_xyz
'x, y, z'
'-x, y+1/2, -z+1/2'
'-x, -y, -z'
'x, -y-1/2, z-1/2'

loop_
_atom_site_label
_atom_site_type_symbol
_atom_site_fract_x
_atom_site_fract_y
_atom_site_fract_z
_atom_site_U_iso_or_equiv
_atom_site_adp_type
_atom_site_occupancy
_atom_site_site_symmetry_order
_atom_site_calc_flag
_atom_site_refinement_flags_posn
_atom_site_refinement_flags_adp
_atom_site_refinement_flags_occupancy
_atom_site_disorder_assembly
_atom_site_disorder_group
Co Co 0.28066(8) 0.39459(10) 0.44506(5) 0.0320(7) Uani 1 1 d . . . . .
O1 O 0.4650(3) 0.3571(4) 0.72394(18) 0.0428(19) Uani 1 1 d . . . . .
H1 H 0.501252 0.324023 0.727385 0.064 Uiso 1 1 calc DR U . . .
O2 O 0.5552(4) 0.0559(5) 0.3247(2) 0.057(2) Uani 1 1 d . . . . .
O3 O 0.0745(3) 0.3737(5) 0.16964(19) 0.052(2) Uani 1 1 d . . . . .
H3 H 0.088699 0.325540 0.158817 0.078 Uiso 1 1 calc DR U . . .
O4 O -0.0132(3) 0.8558(4) 0.4963(2) 0.048(2) Uani 1 1 d . . . . .
H4 H -0.037421 0.837197 0.513299 0.072 Uiso 1 1 calc DR U . . .
N1 N 0.2623(4) 0.4616(5) 0.4953(2) 0.025(2) Uani 1 1 d . . . . .
N2 N 0.3596(4) 0.3284(5) 0.4792(2) 0.027(2) Uiso 1 1 d . . . . .
N3 N 0.3024(4) 0.3304(5) 0.3948(2) 0.027(2) Uani 1 1 d . . . . .
N4 N 0.2005(3) 0.4590(5) 0.4104(2) 0.024(2) Uani 1 1 d . . . . .
N5 N 0.5079(4) 0.1339(5) 0.4577(2) 0.025(2) Uiso 1 1 d . . . . .
N6 N 0.5421(4) 0.1109(5) 0.5282(2) 0.031(2) Uiso 1 1 d . . . . .
N7 N 0.5904(4) 0.0295(5) 0.4342(2) 0.034(2) Uiso 1 1 d . . . . .
N8 N 0.6310(4) -0.0021(5) 0.5240(2) 0.031(2) Uiso 1 1 d . . . . .
N9 N 0.7086(4) -0.1195(6) 0.4026(3) 0.044(3) Uiso 1 1 d . . . . .
N10 N 0.7602(4) -0.1639(6) 0.5242(2) 0.047(3) Uiso 1 1 d . . . . .
C1 C 0.2123(5) 0.5304(7) 0.4967(3) 0.028(3) Uiso 1 1 d . . . . .
C2 C 0.2161(5) 0.5601(7) 0.5394(3) 0.032(3) Uiso 1 1 d . . . . .
H2 H 0.187257 0.605757 0.548874 0.039 Uiso 1 1 calc R U . . .
C3 C 0.2678(5) 0.5118(6) 0.5633(3) 0.034(3) Uiso 1 1 d . . . . .
H3A H 0.282846 0.517771 0.592883 0.041 Uiso 1 1 calc R U . . .
C4 C 0.2967(5) 0.4486(7) 0.5360(3) 0.027(3) Uiso 1 1 d . . . . .
C5 C 0.3515(5) 0.3881(6) 0.5506(3) 0.022(3) Uiso 1 1 d . . . . .
C6 C 0.3821(5) 0.3826(6) 0.5968(3) 0.022(3) Uiso 1 1 d . . . . .
C7 C 0.3434(5) 0.3445(6) 0.6242(3) 0.030(3) Uiso 1 1 d . . . . .
H7 H 0.297651 0.322307 0.613354 0.036 Uiso 1 1 calc R U . . .
C8 C 0.3704(5) 0.3381(6) 0.6676(3) 0.029(3) Uiso 1 1 d . . . . .
C9 C 0.4388(5) 0.3678(6) 0.6817(3) 0.022(3) Uiso 1 1 d . . . . .
C10 C 0.4784(5) 0.4089(6) 0.6553(3) 0.025(3) Uiso 1 1 d . . . . .
C11 C 0.4482(5) 0.4152(6) 0.6125(3) 0.027(3) Uiso 1 1 d . . . . .
H11 H 0.474037 0.442878 0.593802 0.032 Uiso 1 1 calc R U . . .
C12 C 0.3268(4) 0.2921(6) 0.6968(3) 0.026(3) Uiso 1 1 d . . . . .
C13 C 0.3584(5) 0.1995(6) 0.7144(3) 0.038(3) Uiso 1 1 d . . . . .
H13A H 0.361228 0.156314 0.691179 0.058 Uiso 1 1 calc R U . . .
H13B H 0.329293 0.171366 0.732436 0.058 Uiso 1 1 calc R U . . .
H13C H 0.405182 0.210830 0.730946 0.058 Uiso 1 1 calc DR U . . .
C14 C 0.3220(5) 0.3623(7) 0.7334(3) 0.047(3) Uiso 1 1 d . . . . .
H14A H 0.310502 0.425457 0.721773 0.070 Uiso 1 1 calc R U . . .
H14B H 0.366803 0.364252 0.753157 0.070 Uiso 1 1 calc R U . . .
H14C H 0.285756 0.341013 0.748114 0.070 Uiso 1 1 calc R U . . .
C15 C 0.2528(4) 0.2742(6) 0.6745(3) 0.031(3) Uiso 1 1 d . . . . .
H15A H 0.231559 0.333626 0.662950 0.047 Uiso 1 1 calc R U . . .
H15B H 0.226201 0.248277 0.694484 0.047 Uiso 1 1 calc R U . . .
H15C H 0.252464 0.228999 0.651575 0.047 Uiso 1 1 calc R U . . .
C16 C 0.5537(4) 0.4432(6) 0.6713(3) 0.026(3) Uiso 1 1 d . . . . .
C17 C 0.5592(5) 0.5155(7) 0.7075(3) 0.041(3) Uiso 1 1 d . . . . .
H17A H 0.523481 0.564210 0.699825 0.062 Uiso 1 1 calc R U . . .
H17B H 0.605324 0.544949 0.712629 0.062 Uiso 1 1 calc R U . . .
H17C H 0.552369 0.483172 0.733113 0.062 Uiso 1 1 calc R U . . .
C18 C 0.6019(5) 0.3600(7) 0.6855(3) 0.044(3) Uiso 1 1 d . . . . .
H18A H 0.576186 0.300823 0.678847 0.067 Uiso 1 1 calc R U . . .
H18B H 0.619508 0.363976 0.715906 0.067 Uiso 1 1 calc DR U . . .
H18C H 0.641011 0.361704 0.670825 0.067 Uiso 1 1 calc R U . . .
C19 C 0.5826(5) 0.4952(7) 0.6372(3) 0.046(3) Uiso 1 1 d . . . . .
H19A H 0.582782 0.452624 0.613441 0.069 Uiso 1 1 calc R U . . .
H19B H 0.630146 0.516097 0.648763 0.069 Uiso 1 1 calc R U . . .
H19C H 0.553351 0.550134 0.627691 0.069 Uiso 1 1 calc R U . . .
C20 C 0.3786(5) 0.3312(6) 0.5238(3) 0.027(3) Uiso 1 1 d . . . . .
C21 C 0.4330(4) 0.2660(6) 0.5372(3) 0.025(3) Uiso 1 1 d . . . . .
H21 H 0.454661 0.252917 0.565530 0.030 Uiso 1 1 calc R U . . .
C22 C 0.4486(5) 0.2254(6) 0.5024(3) 0.023(3) Uiso 1 1 d . . . . .
C23 C 0.4993(5) 0.1570(7) 0.4981(3) 0.029(3) Uiso 1 1 d . . . . .
C24 C 0.5812(5) 0.0570(7) 0.5068(3) 0.027(3) Uiso 1 1 d . . . . .
C25 C 0.5612(5) 0.0695(6) 0.4631(3) 0.022(3) Uiso 1 1 d . . . . .
C26 C 0.6597(5) -0.0464(6) 0.4953(3) 0.028(3) Uiso 1 1 d . . . . .
C27 C 0.6414(5) -0.0317(7) 0.4515(3) 0.031(3) Uiso 1 1 d . . . . .
C28 C 0.7165(5) -0.1114(7) 0.5113(3) 0.036(3) Uiso 1 1 d . . . . .
C29 C 0.6775(5) -0.0810(7) 0.4238(3) 0.028(3) Uiso 1 1 d . . . . .
C30 C 0.4046(4) 0.2633(6) 0.4665(3) 0.025(3) Uiso 1 1 d . . . . .
C31 C 0.4064(4) 0.2393(6) 0.4257(3) 0.023(3) Uiso 1 1 d . . . . .
C32 C 0.4651(5) 0.1712(6) 0.4166(3) 0.031(3) Uiso 1 1 d . . . . .
C33 C 0.5158(4) 0.2259(7) 0.3967(3) 0.028(3) Uiso 1 1 d . . . . .
H33 H 0.528291 0.287796 0.406670 0.033 Uiso 1 1 calc R U . . .
C34 C 0.5446(5) 0.1906(7) 0.3652(3) 0.031(3) Uiso 1 1 d . . . . .
C35 C 0.5234(5) 0.0938(7) 0.3485(3) 0.030(3) Uiso 1 1 d . . . . .
C36 C 0.4644(5) 0.0460(7) 0.3624(3) 0.031(3) Uiso 1 1 d . . . . .
C37 C 0.4377(5) 0.0847(6) 0.3929(3) 0.026(3) Uiso 1 1 d . . . . .
H37 H 0.398286 0.055007 0.400230 0.031 Uiso 1 1 calc R U . . .
C38 C 0.6004(4) 0.2447(6) 0.3483(3) 0.026(3) Uiso 1 1 d . . . . .
C39 C 0.6097(5) 0.3454(7) 0.3653(3) 0.047(3) Uiso 1 1 d . . . . .
H39A H 0.645709 0.377330 0.353392 0.071 Uiso 1 1 calc R U . . .
H39B H 0.623784 0.343622 0.396030 0.071 Uiso 1 1 calc R U . . .
H39C H 0.565748 0.379746 0.357398 0.071 Uiso 1 1 calc R U . . .
C40 C 0.6693(5) 0.1931(7) 0.3631(3) 0.055(3) Uiso 1 1 d . . . . .
H40A H 0.664795 0.127600 0.353142 0.083 Uiso 1 1 calc R U . . .
H40B H 0.681261 0.193774 0.393913 0.083 Uiso 1 1 calc R U . . .
H40C H 0.705998 0.224667 0.351739 0.083 Uiso 1 1 calc R U . . .
C41 C 0.5844(5) 0.2514(7) 0.3007(3) 0.038(3) Uiso 1 1 d . . . . .
H41A H 0.585053 0.188026 0.288599 0.058 Uiso 1 1 calc R U . . .
H41B H 0.619508 0.290811 0.291356 0.058 Uiso 1 1 calc R U . . .
H41C H 0.538333 0.279563 0.291275 0.058 Uiso 1 1 calc R U . . .
C42 C 0.4414(5) -0.0522(6) 0.3442(3) 0.031(3) Uiso 1 1 d . . . . .
C43 C 0.5004(5) -0.1225(6) 0.3588(3) 0.040(3) Uiso 1 1 d . . . . .
H43A H 0.486332 -0.185135 0.347388 0.060 Uiso 1 1 calc R U . . .
H43B H 0.510800 -0.125369 0.389617 0.060 Uiso 1 1 calc R U . . .
H43C H 0.541939 -0.101979 0.348750 0.060 Uiso 1 1 calc R U . . .
C44 C 0.4256(5) -0.0524(7) 0.2954(3) 0.047(3) Uiso 1 1 d . . . . .
H44A H 0.416633 -0.117152 0.285198 0.070 Uiso 1 1 calc R U . . .
H44B H 0.465533 -0.026731 0.285225 0.070 Uiso 1 1 calc R U . . .
H44C H 0.384512 -0.013289 0.285080 0.070 Uiso 1 1 calc R U . . .
C45 C 0.3766(5) -0.0857(7) 0.3583(3) 0.044(3) Uiso 1 1 d . . . . .
H45A H 0.338568 -0.041203 0.348531 0.066 Uiso 1 1 calc R U . . .
H45B H 0.385528 -0.089327 0.389079 0.066 Uiso 1 1 calc R U . . .
H45C H 0.363656 -0.148272 0.346394 0.066 Uiso 1 1 calc R U . . .
C46 C 0.3588(5) 0.2721(7) 0.3919(3) 0.024(3) Uiso 1 1 d . . . . .
C47 C 0.3565(5) 0.2503(7) 0.3482(3) 0.034(3) Uiso 1 1 d . . . . .
H47 H 0.389417 0.213558 0.337295 0.041 Uiso 1 1 calc R U . . .
C48 C 0.3004(4) 0.2907(6) 0.3260(3) 0.025(3) Uiso 1 1 d . . . . .
H48 H 0.285503 0.287025 0.296357 0.030 Uiso 1 1 calc R U . . .
C49 C 0.2654(5) 0.3412(7) 0.3542(3) 0.031(3) Uiso 1 1 d . . . . .
C50 C 0.2052(5) 0.3918(6) 0.3410(3) 0.022(3) Uiso 1 1 d . . . . .
C51 C 0.1702(5) 0.3862(6) 0.2955(3) 0.026(3) Uiso 1 1 d . . . . .
C52 C 0.1825(5) 0.4558(7) 0.2678(3) 0.033(3) Uiso 1 1 d . . . . .
H52 H 0.213073 0.506073 0.278395 0.040 Uiso 1 1 calc R U . . .
C53 C 0.1516(5) 0.4551(7) 0.2244(3) 0.030(3) Uiso 1 1 d . . . . .
C54 C 0.1066(5) 0.3796(7) 0.2112(3) 0.032(3) Uiso 1 1 d . . . . .
C55 C 0.0930(5) 0.3080(7) 0.2382(3) 0.036(3) Uiso 1 1 d . . . . .
C56 C 0.1263(5) 0.3148(7) 0.2802(3) 0.038(3) Uiso 1 1 d . . . . .
H56 H 0.117955 0.266866 0.299090 0.045 Uiso 1 1 calc R U . . .
C57 C 0.1675(5) 0.5331(7) 0.1957(3) 0.035(3) Uiso 1 1 d . . . . .
C58 C 0.2171(5) 0.6085(7) 0.2195(3) 0.060(4) Uiso 1 1 d . . . . .
H58A H 0.225882 0.657010 0.199664 0.090 Uiso 1 1 calc R U . . .
H58B H 0.261092 0.578631 0.232660 0.090 Uiso 1 1 calc R U . . .
H58C H 0.195749 0.637581 0.241254 0.090 Uiso 1 1 calc R U . . .
C59 C 0.2062(5) 0.4927(7) 0.1628(3) 0.046(3) Uiso 1 1 d . . . . .
H59A H 0.178114 0.442719 0.146768 0.069 Uiso 1 1 calc DR U . . .
H59B H 0.250950 0.466684 0.176974 0.069 Uiso 1 1 calc R U . . .
H59C H 0.214058 0.543127 0.143525 0.069 Uiso 1 1 calc R U . . .
C60 C 0.1024(5) 0.5849(7) 0.1740(3) 0.054(3) Uiso 1 1 d . . . . .
H60A H 0.115301 0.636415 0.156923 0.082 Uiso 1 1 calc R U . . .
H60B H 0.078385 0.610891 0.195285 0.082 Uiso 1 1 calc R U . . .
H60C H 0.071467 0.540889 0.155935 0.082 Uiso 1 1 calc R U . . .
C61 C 0.0434(5) 0.2259(7) 0.2232(3) 0.051(3) Uiso 1 1 d . . . . .
C62 C 0.0698(5) 0.1669(7) 0.1894(3) 0.059(3) Uiso 1 1 d . . . . .
H62A H 0.034631 0.167121 0.163293 0.088 Uiso 1 1 calc DR U . . .
H62B H 0.078324 0.101842 0.199384 0.088 Uiso 1 1 calc R U . . .
H62C H 0.113087 0.194313 0.184104 0.088 Uiso 1 1 calc R U . . .
C63 C -0.0299(6) 0.2631(8) 0.2036(4) 0.080(4) Uiso 1 1 d . . . . .
H63A H -0.028298 0.295922 0.177171 0.120 Uiso 1 1 calc R U . . .
H63B H -0.045386 0.307057 0.223172 0.120 Uiso 1 1 calc R U . . .
H63C H -0.062389 0.210027 0.197948 0.120 Uiso 1 1 calc R U . . .
C64 C 0.0361(5) 0.1593(7) 0.2590(3) 0.062(4) Uiso 1 1 d . . . . .
H64A H 0.003955 0.108118 0.247999 0.093 Uiso 1 1 calc R U . . .
H64B H 0.017923 0.194209 0.280543 0.093 Uiso 1 1 calc R U . . .
H64C H 0.081666 0.132684 0.271354 0.093 Uiso 1 1 calc R U . . .
C65 C 0.1759(5) 0.4474(7) 0.3678(4) 0.031(3) Uiso 1 1 d . . . . .
C66 C 0.1169(5) 0.5075(6) 0.3536(3) 0.038(3) Uiso 1 1 d . . . . .
H66 H 0.090304 0.511045 0.325786 0.046 Uiso 1 1 calc R U . . .
C67 C 0.1062(5) 0.5577(7) 0.3868(3) 0.038(3) Uiso 1 1 d . . . . .
H67 H 0.071150 0.603950 0.386696 0.045 Uiso 1 1 calc R U . . .
C68 C 0.1581(5) 0.5283(7) 0.4231(3) 0.030(3) Uiso 1 1 d . . . . .
C69 C 0.1621(5) 0.5628(6) 0.4636(3) 0.025(3) Uiso 1 1 d . . . . .
C70 C 0.1143(5) 0.6385(7) 0.4712(3) 0.029(3) Uiso 1 1 d . . . . .
C71 C 0.1403(5) 0.7237(7) 0.4882(3) 0.037(3) Uiso 1 1 d . . . . .
H71 H 0.189343 0.732034 0.493937 0.044 Uiso 1 1 calc R U . . .
C72 C 0.0995(5) 0.7981(7) 0.4974(3) 0.027(3) Uiso 1 1 d . . . . .
C73 C 0.0276(5) 0.7828(7) 0.4873(3) 0.030(3) Uiso 1 1 d . . . . .
C74 C -0.0033(5) 0.7007(7) 0.4687(3) 0.033(3) Uiso 1 1 d . . . . .
C75 C 0.0428(5) 0.6283(7) 0.4612(3) 0.031(3) Uiso 1 1 d . . . . .
H75 H 0.023813 0.570847 0.448834 0.037 Uiso 1 1 calc R U . . .
C76 C 0.1305(5) 0.8903(7) 0.5160(3) 0.037(3) Uiso 1 1 d . . . . .
C77 C 0.2102(5) 0.8865(7) 0.5261(3) 0.061(4) Uiso 1 1 d . . . . .
H77A H 0.227649 0.882865 0.499861 0.091 Uiso 1 1 calc R U . . .
H77B H 0.225503 0.830685 0.543358 0.091 Uiso 1 1 calc R U . . .
H77C H 0.228450 0.943484 0.541601 0.091 Uiso 1 1 calc R U . . .
C78 C 0.1089(5) 0.9135(7) 0.5577(3) 0.056(3) Uiso 1 1 d . . . . .
H78A H 0.058553 0.923818 0.552682 0.084 Uiso 1 1 calc R U . . .
H78B H 0.133008 0.970771 0.569696 0.084 Uiso 1 1 calc R U . . .
H78C H 0.121345 0.860835 0.577314 0.084 Uiso 1 1 calc R U . . .
C79 C 0.1105(5) 0.9694(7) 0.4848(3) 0.057(3) Uiso 1 1 d . . . . .
H79A H 0.129521 0.956860 0.459558 0.086 Uiso 1 1 calc R U . . .
H79B H 0.129234 1.029162 0.497445 0.086 Uiso 1 1 calc R U . . .
H79C H 0.059690 0.973655 0.476978 0.086 Uiso 1 1 calc R U . . .
C80 C -0.0823(5) 0.6881(7) 0.4555(3) 0.040(3) Uiso 1 1 d . . . . .
C81 C -0.1155(5) 0.6833(7) 0.4944(3) 0.058(3) Uiso 1 1 d . . . . .
H81A H -0.137915 0.743665 0.498045 0.087 Uiso 1 1 calc R U . . .
H81B H -0.079424 0.670285 0.519384 0.087 Uiso 1 1 calc DR U . . .
H81C H -0.150241 0.632716 0.490811 0.087 Uiso 1 1 calc R U . . .
C82 C -0.1146(5) 0.7688(7) 0.4260(3) 0.054(3) Uiso 1 1 d . . . . .
H82A H -0.089280 0.775217 0.402964 0.081 Uiso 1 1 calc R U . . .
H82B H -0.111472 0.828030 0.441891 0.081 Uiso 1 1 calc DR U . . .
H82C H -0.163487 0.754399 0.414437 0.081 Uiso 1 1 calc R U . . .
C83 C -0.1000(5) 0.5969(7) 0.4299(3) 0.052(3) Uiso 1 1 d . . . . .
H83A H -0.150165 0.594083 0.418838 0.078 Uiso 1 1 calc R U . . .
H83B H -0.085726 0.542150 0.448043 0.078 Uiso 1 1 calc R U . . .
H83C H -0.075216 0.596244 0.406430 0.078 Uiso 1 1 calc R U . . .
Cl1 Cl 0.78781(17) -0.1066(2) 0.63831(11) 0.0861(12) Uani 1 1 d . . . . .
Cl2 Cl 0.91254(18) 0.0009(3) 0.63965(11) 0.1024(13) Uani 1 1 d . . . . .
Cl3 Cl 0.9065(2) -0.1937(3) 0.61454(11) 0.1111(14) Uani 1 1 d . . . . .
C1CL C 0.8586(6) -0.0900(8) 0.6155(4) 0.072(4) Uani 1 1 d . . . . .
H1CL H 0.840771 -0.070784 0.585590 0.087 Uiso 1 1 calc R U . . .

loop_
_atom_site_aniso_label
_atom_site_aniso_U_11
_atom_site_aniso_U_22
_atom_site_aniso_U_33
_atom_site_aniso_U_23
_atom_site_aniso_U_13
_atom_site_aniso_U_12
Co 0.0373(13) 0.0281(12) 0.0311(13) 0.0008(9) 0.0080(9) 0.0000(9)
O1 0.051(5) 0.051(5) 0.023(5) 0.014(4) -0.002(4) 0.014(4)
O2 0.070(5) 0.049(5) 0.067(5) -0.021(4) 0.049(5) -0.008(4)
O3 0.059(5) 0.067(5) 0.024(5) -0.009(4) -0.005(4) 0.005(4)
O4 0.060(5) 0.038(5) 0.052(5) -0.009(4) 0.024(4) 0.011(4)
N1 0.030(5) 0.021(5) 0.019(6) -0.002(4) -0.002(5) 0.008(5)
N3 0.029(5) 0.025(5) 0.025(6) -0.006(4) 0.005(5) -0.002(5)
N4 0.025(5) 0.023(5) 0.022(6) 0.001(4) 0.000(5) 0.008(5)
Cl1 0.083(3) 0.081(3) 0.098(3) 0.002(2) 0.026(2) -0.012(2)
Cl2 0.090(3) 0.110(3) 0.098(3) 0.017(2) -0.001(2) -0.023(3)
Cl3 0.119(3) 0.129(4) 0.087(3) 0.001(2) 0.024(2) 0.021(3)
C1CL 0.072(10) 0.063(10) 0.084(10) -0.004(8) 0.018(8) -0.031(9)

loop_
_atom_type_symbol
_atom_type_description
_atom_type_scat_dispersion_real
_atom_type_scat_dispersion_imag
_atom_type_scat_source
C C 0.0181 0.0091 'International Tables Vol C Tables 4.2.6.8 and 6.1.1.4'
H H 0.0000 0.0000 'International Tables Vol C Tables 4.2.6.8 and 6.1.1.4'
Cl Cl 0.3639 0.7018 'International Tables Vol C Tables 4.2.6.8 and 6.1.1.4'
Co Co -2.3653 3.6143 'International Tables Vol C Tables 4.2.6.8 and 6.1.1.4'
N N 0.0311 0.0180 'International Tables Vol C Tables 4.2.6.8 and 6.1.1.4'
O O 0.0492 0.0322 'International Tables Vol C Tables 4.2.6.8 and 6.1.1.4'

loop_
_geom_angle_atom_site_label_1
_geom_angle_atom_site_label_2
_geom_angle_atom_site_label_3
_geom_angle
_geom_angle_site_symmetry_1
_geom_angle_site_symmetry_3
_geom_angle_publ_flag
N1 Co N3 177.8(3) . . ?
N2 Co N1 91.1(3) . . ?
N2 Co N3 88.2(3) . . ?
N2 Co N4 179.0(3) . . ?
N4 Co N1 89.5(3) . . ?
N4 Co N3 91.3(3) . . ?
C9 O1 H1 109.5 . . ?
C54 O3 H3 109.5 . . ?
C73 O4 H4 109.5 . . ?
C1 N1 Co 127.5(6) . . ?
C4 N1 Co 126.3(6) . . ?
C4 N1 C1 106.2(7) . . ?
C20 N2 Co 125.6(6) . . ?
C30 N2 Co 128.9(6) . . ?
C30 N2 C20 105.3(7) . . ?
C46 N3 Co 128.8(6) . . ?
C49 N3 Co 125.0(6) . . ?
C49 N3 C46 106.0(7) . . ?
C65 N4 Co 126.6(6) . . ?
C65 N4 C68 105.5(7) . . ?
C68 N4 Co 127.8(6) . . ?
C23 N5 C32 126.4(7) . . ?
C25 N5 C23 105.6(7) . . ?
C25 N5 C32 128.0(7) . . ?
C23 N6 C24 103.8(8) . . ?
C25 N7 C27 111.8(8) . . ?
C24 N8 C26 112.4(8) . . ?
N1 C1 C2 109.6(8) . . ?
C69 C1 N1 127.3(9) . . ?
C69 C1 C2 123.0(10) . . ?
C1 C2 H2 126.3 . . ?
C3 C2 C1 107.3(9) . . ?
C3 C2 H2 126.3 . . ?
C2 C3 H3A 126.1 . . ?
C2 C3 C4 107.8(9) . . ?
C4 C3 H3A 126.1 . . ?
N1 C4 C3 109.0(9) . . ?
N1 C4 C5 127.8(9) . . ?
C5 C4 C3 123.1(10) . . ?
C4 C5 C6 120.2(8) . . ?
C20 C5 C4 121.5(9) . . ?
C20 C5 C6 118.3(8) . . ?
C7 C6 C5 119.8(8) . . ?
C11 C6 C5 120.9(8) . . ?
C11 C6 C7 119.3(9) . . ?
C6 C7 H7 119.3 . . ?
C6 C7 C8 121.3(9) . . ?
C8 C7 H7 119.3 . . ?
C7 C8 C12 119.9(8) . . ?
C9 C8 C7 117.1(9) . . ?
C9 C8 C12 122.8(8) . . ?
O1 C9 C8 116.0(8) . . ?
O1 C9 C10 121.0(8) . . ?
C10 C9 C8 122.9(10) . . ?
C9 C10 C11 117.2(9) . . ?
C9 C10 C16 122.6(8) . . ?
C11 C10 C16 120.1(8) . . ?
C6 C11 C10 121.9(9) . . ?
C6 C11 H11 119.1 . . ?
C10 C11 H11 119.1 . . ?
C8 C12 C14 108.8(7) . . ?
C13 C12 C8 111.2(7) . . ?
C13 C12 C14 110.3(7) . . ?
C15 C12 C8 112.0(7) . . ?
C15 C12 C13 108.5(7) . . ?
C15 C12 C14 105.9(7) . . ?
C12 C13 H13A 109.5 . . ?
C12 C13 H13B 109.5 . . ?
C12 C13 H13C 109.5 . . ?
H13A C13 H13B 109.5 . . ?
H13A C13 H13C 109.5 . . ?
H13B C13 H13C 109.5 . . ?
C12 C14 H14A 109.5 . . ?
C12 C14 H14B 109.5 . . ?
C12 C14 H14C 109.5 . . ?
H14A C14 H14B 109.5 . . ?
H14A C14 H14C 109.5 . . ?
H14B C14 H14C 109.5 . . ?
C12 C15 H15A 109.5 . . ?
C12 C15 H15B 109.5 . . ?
C12 C15 H15C 109.5 . . ?
H15A C15 H15B 109.5 . . ?
H15A C15 H15C 109.5 . . ?
H15B C15 H15C 109.5 . . ?
C10 C16 C17 112.5(7) . . ?
C18 C16 C10 110.7(7) . . ?
C18 C16 C17 109.6(7) . . ?
C18 C16 C19 107.1(7) . . ?
C19 C16 C10 112.2(7) . . ?
C19 C16 C17 104.5(7) . . ?
C16 C17 H17A 109.5 . . ?
C16 C17 H17B 109.5 . . ?
C16 C17 H17C 109.5 . . ?
H17A C17 H17B 109.5 . . ?
H17A C17 H17C 109.5 . . ?
H17B C17 H17C 109.5 . . ?
C16 C18 H18A 109.5 . . ?
C16 C18 H18B 109.5 . . ?
C16 C18 H18C 109.5 . . ?
H18A C18 H18B 109.5 . . ?
H18A C18 H18C 109.5 . . ?
H18B C18 H18C 109.5 . . ?
C16 C19 H19A 109.5 . . ?
C16 C19 H19B 109.5 . . ?
C16 C19 H19C 109.5 . . ?
H19A C19 H19B 109.5 . . ?
H19A C19 H19C 109.5 . . ?
H19B C19 H19C 109.5 . . ?
C5 C20 N2 127.3(8) . . ?
C5 C20 C21 123.7(9) . . ?
C21 C20 N2 109.0(8) . . ?
C20 C21 H21 126.2 . . ?
C22 C21 C20 107.6(8) . . ?
C22 C21 H21 126.2 . . ?
C21 C22 C23 130.7(9) . . ?
C21 C22 C30 108.9(9) . . ?
C30 C22 C23 120.4(8) . . ?
N5 C23 C22 118.2(8) . . ?
N6 C23 N5 113.5(8) . . ?
N6 C23 C22 128.3(9) . . ?
N6 C24 C25 111.7(9) . . ?
N8 C24 N6 125.5(8) . . ?
N8 C24 C25 122.8(9) . . ?
N5 C25 C24 105.4(8) . . ?
N7 C25 N5 128.6(8) . . ?
N7 C25 C24 126.0(9) . . ?
N8 C26 C27 125.1(9) . . ?
N8 C26 C28 116.5(8) . . ?
C27 C26 C28 118.3(8) . . ?
N7 C27 C26 121.9(9) . . ?
N7 C27 C29 118.0(8) . . ?
C26 C27 C29 120.1(9) . . ?
N10 C28 C26 178.5(10) . . ?
N9 C29 C27 177.5(10) . . ?
N2 C30 C22 109.2(8) . . ?
C31 C30 N2 125.9(8) . . ?
C31 C30 C22 124.9(9) . . ?
C30 C31 C32 119.5(8) . . ?
C30 C31 C46 122.8(9) . . ?
C46 C31 C32 117.7(8) . . ?
N5 C32 C31 110.2(7) . . ?
C33 C32 N5 104.9(7) . . ?
C33 C32 C31 109.6(7) . . ?
C37 C32 N5 104.2(7) . . ?
C37 C32 C31 113.5(7) . . ?
C37 C32 C33 113.9(8) . . ?
C32 C33 H33 118.5 . . ?
C34 C33 C32 122.9(8) . . ?
C34 C33 H33 118.5 . . ?
C33 C34 C35 118.6(9) . . ?
C33 C34 C38 121.4(8) . . ?
C35 C34 C38 119.9(8) . . ?
O2 C35 C34 119.4(9) . . ?
O2 C35 C36 121.5(9) . . ?
C36 C35 C34 119.0(10) . . ?
C35 C36 C42 118.9(8) . . ?
C37 C36 C35 119.0(9) . . ?
C37 C36 C42 121.8(8) . . ?
C32 C37 H37 117.7 . . ?
C36 C37 C32 124.7(9) . . ?
C36 C37 H37 117.7 . . ?
C34 C38 C39 112.5(7) . . ?
C34 C38 C40 107.4(7) . . ?
C39 C38 C40 107.4(8) . . ?
C41 C38 C34 112.3(7) . . ?
C41 C38 C39 107.2(7) . . ?
C41 C38 C40 109.9(7) . . ?
C38 C39 H39A 109.5 . . ?
C38 C39 H39B 109.5 . . ?
C38 C39 H39C 109.5 . . ?
H39A C39 H39B 109.5 . . ?
H39A C39 H39C 109.5 . . ?
H39B C39 H39C 109.5 . . ?
C38 C40 H40A 109.5 . . ?
C38 C40 H40B 109.5 . . ?
C38 C40 H40C 109.5 . . ?
H40A C40 H40B 109.5 . . ?
H40A C40 H40C 109.5 . . ?
H40B C40 H40C 109.5 . . ?
C38 C41 H41A 109.5 . . ?
C38 C41 H41B 109.5 . . ?
C38 C41 H41C 109.5 . . ?
H41A C41 H41B 109.5 . . ?
H41A C41 H41C 109.5 . . ?
H41B C41 H41C 109.5 . . ?
C36 C42 C44 112.0(7) . . ?
C43 C42 C36 108.8(7) . . ?
C43 C42 C44 107.5(7) . . ?
C45 C42 C36 111.6(8) . . ?
C45 C42 C43 109.5(7) . . ?
C45 C42 C44 107.3(7) . . ?
C42 C43 H43A 109.5 . . ?
C42 C43 H43B 109.5 . . ?
C42 C43 H43C 109.5 . . ?
H43A C43 H43B 109.5 . . ?
H43A C43 H43C 109.5 . . ?
H43B C43 H43C 109.5 . . ?
C42 C44 H44A 109.5 . . ?
C42 C44 H44B 109.5 . . ?
C42 C44 H44C 109.5 . . ?
H44A C44 H44B 109.5 . . ?
H44A C44 H44C 109.5 . . ?
H44B C44 H44C 109.5 . . ?
C42 C45 H45A 109.5 . . ?
C42 C45 H45B 109.5 . . ?
C42 C45 H45C 109.5 . . ?
H45A C45 H45B 109.5 . . ?
H45A C45 H45C 109.5 . . ?
H45B C45 H45C 109.5 . . ?
N3 C46 C47 108.7(8) . . ?
C31 C46 N3 124.7(9) . . ?
C31 C46 C47 126.5(10) . . ?
C46 C47 H47 126.3 . . ?
C48 C47 C46 107.5(9) . . ?
C48 C47 H47 126.3 . . ?
C47 C48 H48 125.6 . . ?
C47 C48 C49 108.8(9) . . ?
C49 C48 H48 125.6 . . ?
N3 C49 C48 108.9(9) . . ?
C50 C49 N3 127.7(9) . . ?
C50 C49 C48 123.4(10) . . ?
C49 C50 C51 118.4(8) . . ?
C49 C50 C65 122.8(9) . . ?
C65 C50 C51 118.8(9) . . ?
C52 C51 C50 119.6(8) . . ?
C56 C51 C50 122.2(8) . . ?
C56 C51 C52 118.2(9) . . ?
C51 C52 H52 118.6 . . ?
C51 C52 C53 122.9(9) . . ?
C53 C52 H52 118.6 . . ?
C52 C53 C57 120.3(8) . . ?
C54 C53 C52 115.3(9) . . ?
C54 C53 C57 124.4(9) . . ?
O3 C54 C53 119.1(9) . . ?
O3 C54 C55 117.5(9) . . ?
C53 C54 C55 123.4(10) . . ?
C54 C55 C61 122.6(9) . . ?
C56 C55 C54 116.8(9) . . ?
C56 C55 C61 120.6(9) . . ?
C51 C56 C55 123.4(9) . . ?
C51 C56 H56 118.3 . . ?
C55 C56 H56 118.3 . . ?
C53 C57 C58 112.6(8) . . ?
C53 C57 C59 110.2(8) . . ?
C53 C57 C60 112.3(8) . . ?
C59 C57 C58 104.7(8) . . ?
C60 C57 C58 106.6(8) . . ?
C60 C57 C59 110.1(8) . . ?
C57 C58 H58A 109.5 . . ?
C57 C58 H58B 109.5 . . ?
C57 C58 H58C 109.5 . . ?
H58A C58 H58B 109.5 . . ?
H58A C58 H58C 109.5 . . ?
H58B C58 H58C 109.5 . . ?
C57 C59 H59A 109.5 . . ?
C57 C59 H59B 109.5 . . ?
C57 C59 H59C 109.5 . . ?
H59A C59 H59B 109.5 . . ?
H59A C59 H59C 109.5 . . ?
H59B C59 H59C 109.5 . . ?
C57 C60 H60A 109.5 . . ?
C57 C60 H60B 109.5 . . ?
C57 C60 H60C 109.5 . . ?
H60A C60 H60B 109.5 . . ?
H60A C60 H60C 109.5 . . ?
H60B C60 H60C 109.5 . . ?
C55 C61 C62 110.8(8) . . ?
C55 C61 C63 110.6(8) . . ?
C63 C61 C62 107.9(9) . . ?
C64 C61 C55 112.2(8) . . ?
C64 C61 C62 107.4(8) . . ?
C64 C61 C63 107.7(9) . . ?
C61 C62 H62A 109.5 . . ?
C61 C62 H62B 109.5 . . ?
C61 C62 H62C 109.5 . . ?
H62A C62 H62B 109.5 . . ?
H62A C62 H62C 109.5 . . ?
H62B C62 H62C 109.5 . . ?
C61 C63 H63A 109.5 . . ?
C61 C63 H63B 109.5 . . ?
C61 C63 H63C 109.5 . . ?
H63A C63 H63B 109.5 . . ?
H63A C63 H63C 109.5 . . ?
H63B C63 H63C 109.5 . . ?
C61 C64 H64A 109.5 . . ?
C61 C64 H64B 109.5 . . ?
C61 C64 H64C 109.5 . . ?
H64A C64 H64B 109.5 . . ?
H64A C64 H64C 109.5 . . ?
H64B C64 H64C 109.5 . . ?
N4 C65 C66 110.3(9) . . ?
C50 C65 N4 126.3(9) . . ?
C50 C65 C66 123.2(10) . . ?
C65 C66 H66 126.2 . . ?
C67 C66 C65 107.6(10) . . ?
C67 C66 H66 126.2 . . ?
C66 C67 H67 126.2 . . ?
C66 C67 C68 107.5(10) . . ?
C68 C67 H67 126.2 . . ?
N4 C68 C67 109.0(8) . . ?
C69 C68 N4 126.8(9) . . ?
C69 C68 C67 124.3(10) . . ?
C1 C69 C68 121.0(9) . . ?
C1 C69 C70 119.3(9) . . ?
C68 C69 C70 119.7(9) . . ?
C71 C70 C69 120.3(8) . . ?
C71 C70 C75 117.5(9) . . ?
C75 C70 C69 122.2(8) . . ?
C70 C71 H71 117.8 . . ?
C70 C71 C72 124.3(9) . . ?
C72 C71 H71 117.8 . . ?
C71 C72 C73 115.4(9) . . ?
C71 C72 C76 122.4(8) . . ?
C73 C72 C76 122.2(9) . . ?
O4 C73 C72 115.8(9) . . ?
O4 C73 C74 120.0(9) . . ?
C74 C73 C72 124.2(10) . . ?
C73 C74 C75 116.2(9) . . ?
C73 C74 C80 123.0(9) . . ?
C75 C74 C80 120.8(8) . . ?
C70 C75 C74 122.4(9) . . ?
C70 C75 H75 118.8 . . ?
C74 C75 H75 118.8 . . ?
C72 C76 C77 111.5(8) . . ?
C72 C76 C78 112.2(8) . . ?
C78 C76 C77 105.6(8) . . ?
C79 C76 C72 110.1(8) . . ?
C79 C76 C77 106.7(8) . . ?
C79 C76 C78 110.6(8) . . ?
C76 C77 H77A 109.5 . . ?
C76 C77 H77B 109.5 . . ?
C76 C77 H77C 109.5 . . ?
H77A C77 H77B 109.5 . . ?
H77A C77 H77C 109.5 . . ?
H77B C77 H77C 109.5 . . ?
C76 C78 H78A 109.5 . . ?
C76 C78 H78B 109.5 . . ?
C76 C78 H78C 109.5 . . ?
H78A C78 H78B 109.5 . . ?
H78A C78 H78C 109.5 . . ?
H78B C78 H78C 109.5 . . ?
C76 C79 H79A 109.5 . . ?
C76 C79 H79B 109.5 . . ?
C76 C79 H79C 109.5 . . ?
H79A C79 H79B 109.5 . . ?
H79A C79 H79C 109.5 . . ?
H79B C79 H79C 109.5 . . ?
C74 C80 C82 110.8(8) . . ?
C74 C80 C83 110.7(8) . . ?
C81 C80 C74 110.3(8) . . ?
C81 C80 C82 110.8(8) . . ?
C81 C80 C83 108.7(8) . . ?
C83 C80 C82 105.5(8) . . ?
C80 C81 H81A 109.5 . . ?
C80 C81 H81B 109.5 . . ?
C80 C81 H81C 109.5 . . ?
H81A C81 H81B 109.5 . . ?
H81A C81 H81C 109.5 . . ?
H81B C81 H81C 109.5 . . ?
C80 C82 H82A 109.5 . . ?
C80 C82 H82B 109.5 . . ?
C80 C82 H82C 109.5 . . ?
H82A C82 H82B 109.5 . . ?
H82A C82 H82C 109.5 . . ?
H82B C82 H82C 109.5 . . ?
C80 C83 H83A 109.5 . . ?
C80 C83 H83B 109.5 . . ?
C80 C83 H83C 109.5 . . ?
H83A C83 H83B 109.5 . . ?
H83A C83 H83C 109.5 . . ?
H83B C83 H83C 109.5 . . ?
Cl1 C1CL Cl2 112.1(7) . . ?
Cl1 C1CL Cl3 112.1(6) . . ?
Cl1 C1CL H1CL 107.3 . . ?
Cl2 C1CL H1CL 107.3 . . ?
Cl3 C1CL Cl2 110.3(7) . . ?
Cl3 C1CL H1CL 107.3 . . ?

loop_
_geom_bond_atom_site_label_1
_geom_bond_atom_site_label_2
_geom_bond_distance
_geom_bond_site_symmetry_2
_geom_bond_publ_flag
Co N1 1.979(7) . ?
Co N2 1.954(7) . ?
Co N3 1.986(7) . ?
Co N4 1.967(7) . ?
O1 H1 0.8400 . ?
O1 C9 1.373(10) . ?
O2 C35 1.211(10) . ?
O3 H3 0.8400 . ?
O3 C54 1.373(11) . ?
O4 H4 0.8400 . ?
O4 C73 1.374(11) . ?
N1 C1 1.389(11) . ?
N1 C4 1.372(11) . ?
N2 C20 1.422(10) . ?
N2 C30 1.395(10) . ?
N3 C46 1.398(11) . ?
N3 C49 1.380(11) . ?
N4 C65 1.382(11) . ?
N4 C68 1.399(11) . ?
N5 C23 1.392(10) . ?
N5 C25 1.372(10) . ?
N5 C32 1.521(10) . ?
N6 C23 1.327(10) . ?
N6 C24 1.365(10) . ?
N7 C25 1.319(9) . ?
N7 C27 1.358(10) . ?
N8 C24 1.323(10) . ?
N8 C26 1.337(10) . ?
N9 C29 1.146(10) . ?
N10 C28 1.149(10) . ?
C1 C2 1.435(11) . ?
C1 C69 1.383(11) . ?
C2 H2 0.9500 . ?
C2 C3 1.336(11) . ?
C3 H3A 0.9500 . ?
C3 C4 1.452(11) . ?
C4 C5 1.382(11) . ?
C5 C6 1.503(12) . ?
C5 C20 1.369(11) . ?
C6 C7 1.387(11) . ?
C6 C11 1.375(11) . ?
C7 H7 0.9500 . ?
C7 C8 1.405(11) . ?
C8 C9 1.394(11) . ?
C8 C12 1.541(12) . ?
C9 C10 1.392(11) . ?
C10 C11 1.398(11) . ?
C10 C16 1.543(12) . ?
C11 H11 0.9500 . ?
C12 C13 1.513(11) . ?
C12 C14 1.564(12) . ?
C12 C15 1.511(11) . ?
C13 H13A 0.9800 . ?
C13 H13B 0.9800 . ?
C13 H13C 0.9800 . ?
C14 H14A 0.9800 . ?
C14 H14B 0.9800 . ?
C14 H14C 0.9800 . ?
C15 H15A 0.9800 . ?
C15 H15B 0.9800 . ?
C15 H15C 0.9800 . ?
C16 C17 1.547(12) . ?
C16 C18 1.525(12) . ?
C16 C19 1.526(12) . ?
C17 H17A 0.9800 . ?
C17 H17B 0.9800 . ?
C17 H17C 0.9800 . ?
C18 H18A 0.9800 . ?
C18 H18B 0.9800 . ?
C18 H18C 0.9800 . ?
C19 H19A 0.9800 . ?
C19 H19B 0.9800 . ?
C19 H19C 0.9800 . ?
C20 C21 1.412(11) . ?
C21 H21 0.9500 . ?
C21 C22 1.355(10) . ?
C22 C23 1.415(11) . ?
C22 C30 1.410(11) . ?
C24 C25 1.403(11) . ?
C26 C27 1.410(11) . ?
C26 C28 1.459(12) . ?
C27 C29 1.430(12) . ?
C30 C31 1.372(10) . ?
C31 C32 1.575(12) . ?
C31 C46 1.373(11) . ?
C32 C33 1.504(11) . ?
C32 C37 1.489(11) . ?
C33 H33 0.9500 . ?
C33 C34 1.359(11) . ?
C34 C35 1.502(12) . ?
C34 C38 1.524(12) . ?
C35 C36 1.486(12) . ?
C36 C37 1.328(10) . ?
C36 C42 1.542(12) . ?
C37 H37 0.9500 . ?
C38 C39 1.527(12) . ?
C38 C40 1.528(12) . ?
C38 C41 1.516(11) . ?
C39 H39A 0.9800 . ?
C39 H39B 0.9800 . ?
C39 H39C 0.9800 . ?
C40 H40A 0.9800 . ?
C40 H40B 0.9800 . ?
C40 H40C 0.9800 . ?
C41 H41A 0.9800 . ?
C41 H41B 0.9800 . ?
C41 H41C 0.9800 . ?
C42 C43 1.529(12) . ?
C42 C44 1.551(12) . ?
C42 C45 1.509(12) . ?
C43 H43A 0.9800 . ?
C43 H43B 0.9800 . ?
C43 H43C 0.9800 . ?
C44 H44A 0.9800 . ?
C44 H44B 0.9800 . ?
C44 H44C 0.9800 . ?
C45 H45A 0.9800 . ?
C45 H45B 0.9800 . ?
C45 H45C 0.9800 . ?
C46 C47 1.445(11) . ?
C47 H47 0.9500 . ?
C47 C48 1.320(11) . ?
C48 H48 0.9500 . ?
C48 C49 1.437(11) . ?
C49 C50 1.375(11) . ?
C50 C51 1.500(12) . ?
C50 C65 1.379(11) . ?
C51 C52 1.387(11) . ?
C51 C56 1.358(11) . ?
C52 H52 0.9500 . ?
C52 C53 1.418(11) . ?
C53 C54 1.399(11) . ?
C53 C57 1.516(12) . ?
C54 C55 1.400(12) . ?
C55 C56 1.391(11) . ?
C55 C61 1.532(13) . ?
C56 H56 0.9500 . ?
C57 C58 1.544(12) . ?
C57 C59 1.539(12) . ?
C57 C60 1.519(12) . ?
C58 H58A 0.9800 . ?
C58 H58B 0.9800 . ?
C58 H58C 0.9800 . ?
C59 H59A 0.9800 . ?
C59 H59B 0.9800 . ?
C59 H59C 0.9800 . ?
C60 H60A 0.9800 . ?
C60 H60B 0.9800 . ?
C60 H60C 0.9800 . ?
C61 C62 1.547(13) . ?
C61 C63 1.545(14) . ?
C61 C64 1.524(13) . ?
C62 H62A 0.9800 . ?
C62 H62B 0.9800 . ?
C62 H62C 0.9800 . ?
C63 H63A 0.9800 . ?
C63 H63B 0.9800 . ?
C63 H63C 0.9800 . ?
C64 H64A 0.9800 . ?
C64 H64B 0.9800 . ?
C64 H64C 0.9800 . ?
C65 C66 1.437(12) . ?
C66 H66 0.9500 . ?
C66 C67 1.341(11) . ?
C67 H67 0.9500 . ?
C67 C68 1.454(12) . ?
C68 C69 1.388(11) . ?
C69 C70 1.478(11) . ?
C70 C71 1.381(11) . ?
C70 C75 1.384(11) . ?
C71 H71 0.9500 . ?
C71 C72 1.393(11) . ?
C72 C73 1.400(11) . ?
C72 C76 1.514(12) . ?
C73 C74 1.393(11) . ?
C74 C75 1.418(11) . ?
C74 C80 1.535(12) . ?
C75 H75 0.9500 . ?
C76 C77 1.535(13) . ?
C76 C78 1.529(13) . ?
C76 C79 1.510(12) . ?
C77 H77A 0.9800 . ?
C77 H77B 0.9800 . ?
C77 H77C 0.9800 . ?
C78 H78A 0.9800 . ?
C78 H78B 0.9800 . ?
C78 H78C 0.9800 . ?
C79 H79A 0.9800 . ?
C79 H79B 0.9800 . ?
C79 H79C 0.9800 . ?
C80 C81 1.533(12) . ?
C80 C82 1.543(12) . ?
C80 C83 1.539(12) . ?
C81 H81A 0.9800 . ?
C81 H81B 0.9800 . ?
C81 H81C 0.9800 . ?
C82 H82A 0.9800 . ?
C82 H82B 0.9800 . ?
C82 H82C 0.9800 . ?
C83 H83A 0.9800 . ?
C83 H83B 0.9800 . ?
C83 H83C 0.9800 . ?
Cl1 C1CL 1.716(12) . ?
Cl2 C1CL 1.750(11) . ?
Cl3 C1CL 1.747(12) . ?
C1CL H1CL 1.0000 . ?

loop_
_geom_torsion_atom_site_label_1
_geom_torsion_atom_site_label_2
_geom_torsion_atom_site_label_3
_geom_torsion_atom_site_label_4
_geom_torsion
_geom_torsion_site_symmetry_1
_geom_torsion_site_symmetry_2
_geom_torsion_site_symmetry_3
_geom_torsion_site_symmetry_4
_geom_torsion_publ_flag
Co N1 C1 C2 179.6(6) . . . . ?
Co N1 C1 C69 4.1(13) . . . . ?
Co N1 C4 C3 179.6(5) . . . . ?
Co N1 C4 C5 1.1(13) . . . . ?
Co N2 C20 C5 -8.4(12) . . . . ?
Co N2 C20 C21 173.1(5) . . . . ?
Co N2 C30 C22 -173.0(6) . . . . ?
Co N2 C30 C31 7.0(12) . . . . ?
Co N3 C46 C31 8.2(12) . . . . ?
Co N3 C46 C47 -173.8(6) . . . . ?
Co N3 C49 C48 174.7(5) . . . . ?
Co N3 C49 C50 -4.6(13) . . . . ?
Co N4 C65 C50 -3.6(13) . . . . ?
Co N4 C65 C66 -179.3(6) . . . . ?
Co N4 C68 C67 178.5(6) . . . . ?
Co N4 C68 C69 -3.3(13) . . . . ?
O1 C9 C10 C11 178.7(7) . . . . ?
O1 C9 C10 C16 1.0(13) . . . . ?
O2 C35 C36 C37 170.5(9) . . . . ?
O2 C35 C36 C42 -2.9(13) . . . . ?
O3 C54 C55 C56 179.6(8) . . . . ?
O3 C54 C55 C61 -0.9(13) . . . . ?
O4 C73 C74 C75 -178.9(7) . . . . ?
O4 C73 C74 C80 2.8(13) . . . . ?
N1 C1 C2 C3 0.9(10) . . . . ?
N1 C1 C69 C68 -1.5(14) . . . . ?
N1 C1 C69 C70 -178.5(8) . . . . ?
N1 C4 C5 C6 -179.2(8) . . . . ?
N1 C4 C5 C20 0.1(14) . . . . ?
N2 C20 C21 C22 1.4(9) . . . . ?
N2 C30 C31 C32 174.5(8) . . . . ?
N2 C30 C31 C46 -5.7(14) . . . . ?
N3 C46 C47 C48 -2.0(10) . . . . ?
N3 C49 C50 C51 -174.3(8) . . . . ?
N3 C49 C50 C65 5.7(15) . . . . ?
N4 C65 C66 C67 1.6(10) . . . . ?
N4 C68 C69 C1 1.1(14) . . . . ?
N4 C68 C69 C70 178.1(8) . . . . ?
N5 C32 C33 C34 100.8(9) . . . . ?
N5 C32 C37 C36 -100.1(10) . . . . ?
N6 C24 C25 N5 0.2(10) . . . . ?
N6 C24 C25 N7 177.9(8) . . . . ?
N8 C24 C25 N5 178.6(8) . . . . ?
N8 C24 C25 N7 -3.7(14) . . . . ?
N8 C26 C27 N7 -1.3(14) . . . . ?
N8 C26 C27 C29 177.9(8) . . . . ?
C1 N1 C4 C3 -0.6(9) . . . . ?
C1 N1 C4 C5 -179.2(9) . . . . ?
C1 C2 C3 C4 -1.3(10) . . . . ?
C1 C69 C70 C71 56.4(12) . . . . ?
C1 C69 C70 C75 -124.6(10) . . . . ?
C2 C1 C69 C68 -176.6(8) . . . . ?
C2 C1 C69 C70 6.5(13) . . . . ?
C2 C3 C4 N1 1.2(10) . . . . ?
C2 C3 C4 C5 179.9(8) . . . . ?
C3 C4 C5 C6 2.5(13) . . . . ?
C3 C4 C5 C20 -178.3(8) . . . . ?
C4 N1 C1 C2 -0.1(9) . . . . ?
C4 N1 C1 C69 -175.7(9) . . . . ?
C4 C5 C6 C7 68.3(11) . . . . ?
C4 C5 C6 C11 -111.5(10) . . . . ?
C4 C5 C20 N2 3.8(14) . . . . ?
C4 C5 C20 C21 -177.9(8) . . . . ?
C5 C6 C7 C8 179.9(8) . . . . ?
C5 C6 C11 C10 -178.5(8) . . . . ?
C5 C20 C21 C22 -177.2(8) . . . . ?
C6 C5 C20 N2 -176.9(8) . . . . ?
C6 C5 C20 C21 1.4(13) . . . . ?
C6 C7 C8 C9 -2.7(13) . . . . ?
C6 C7 C8 C12 -177.9(8) . . . . ?
C7 C6 C11 C10 1.7(13) . . . . ?
C7 C8 C9 O1 -177.3(7) . . . . ?
C7 C8 C9 C10 4.7(13) . . . . ?
C7 C8 C12 C13 111.7(9) . . . . ?
C7 C8 C12 C14 -126.7(9) . . . . ?
C7 C8 C12 C15 -10.0(11) . . . . ?
C8 C9 C10 C11 -3.5(13) . . . . ?
C8 C9 C10 C16 178.9(8) . . . . ?
C9 C8 C12 C13 -63.2(11) . . . . ?
C9 C8 C12 C14 58.5(11) . . . . ?
C9 C8 C12 C15 175.2(8) . . . . ?
C9 C10 C11 C6 0.1(13) . . . . ?
C9 C10 C16 C17 -56.2(11) . . . . ?
C9 C10 C16 C18 66.8(10) . . . . ?
C9 C10 C16 C19 -173.7(8) . . . . ?
C11 C6 C7 C8 -0.4(13) . . . . ?
C11 C10 C16 C17 126.2(9) . . . . ?
C11 C10 C16 C18 -110.8(9) . . . . ?
C11 C10 C16 C19 8.7(11) . . . . ?
C12 C8 C9 O1 -2.4(12) . . . . ?
C12 C8 C9 C10 179.7(8) . . . . ?
C16 C10 C11 C6 177.8(8) . . . . ?
C20 N2 C30 C22 1.6(9) . . . . ?
C20 N2 C30 C31 -178.3(8) . . . . ?
C20 C5 C6 C7 -110.9(10) . . . . ?
C20 C5 C6 C11 69.3(11) . . . . ?
C20 C21 C22 C23 179.0(9) . . . . ?
C20 C21 C22 C30 -0.3(10) . . . . ?
C21 C22 C23 N5 -174.4(8) . . . . ?
C21 C22 C23 N6 4.5(16) . . . . ?
C21 C22 C30 N2 -0.9(10) . . . . ?
C21 C22 C30 C31 179.1(8) . . . . ?
C22 C30 C31 C32 -5.5(13) . . . . ?
C22 C30 C31 C46 174.3(8) . . . . ?
C23 N5 C25 N7 -177.1(9) . . . . ?
C23 N5 C25 C24 0.5(9) . . . . ?
C23 N5 C32 C31 -1.7(11) . . . . ?
C23 N5 C32 C33 116.3(9) . . . . ?
C23 N5 C32 C37 -123.7(9) . . . . ?
C23 N6 C24 N8 -179.3(9) . . . . ?
C23 N6 C24 C25 -0.9(10) . . . . ?
C23 C22 C30 N2 179.8(7) . . . . ?
C23 C22 C30 C31 -0.3(14) . . . . ?
C24 N6 C23 N5 1.2(10) . . . . ?
C24 N6 C23 C22 -177.7(9) . . . . ?
C24 N8 C26 C27 1.5(12) . . . . ?
C24 N8 C26 C28 178.4(8) . . . . ?
C25 N5 C23 N6 -1.1(10) . . . . ?
C25 N5 C23 C22 177.9(8) . . . . ?
C25 N5 C32 C31 176.5(7) . . . . ?
C25 N5 C32 C33 -65.6(10) . . . . ?
C25 N5 C32 C37 54.4(10) . . . . ?
C25 N7 C27 C26 -1.2(12) . . . . ?
C25 N7 C27 C29 179.6(8) . . . . ?
C26 N8 C24 N6 179.0(8) . . . . ?
C26 N8 C24 C25 0.8(12) . . . . ?
C27 N7 C25 N5 -179.3(8) . . . . ?
C27 N7 C25 C24 3.6(12) . . . . ?
C28 C26 C27 N7 -178.2(8) . . . . ?
C28 C26 C27 C29 1.0(13) . . . . ?
C30 N2 C20 C5 176.7(8) . . . . ?
C30 N2 C20 C21 -1.8(9) . . . . ?
C30 C22 C23 N5 4.8(12) . . . . ?
C30 C22 C23 N6 -176.3(9) . . . . ?
C30 C31 C32 N5 6.0(11) . . . . ?
C30 C31 C32 C33 -109.0(9) . . . . ?
C30 C31 C32 C37 122.4(9) . . . . ?
C30 C31 C46 N3 -2.0(14) . . . . ?
C30 C31 C46 C47 -179.7(8) . . . . ?
C31 C32 C33 C34 -140.9(8) . . . . ?
C31 C32 C37 C36 140.0(9) . . . . ?
C31 C46 C47 C48 176.0(9) . . . . ?
C32 N5 C23 N6 177.4(7) . . . . ?
C32 N5 C23 C22 -3.6(12) . . . . ?
C32 N5 C25 N7 4.5(14) . . . . ?
C32 N5 C25 C24 -178.0(7) . . . . ?
C32 C31 C46 N3 177.8(7) . . . . ?
C32 C31 C46 C47 0.1(13) . . . . ?
C32 C33 C34 C35 1.8(13) . . . . ?
C32 C33 C34 C38 -174.8(8) . . . . ?
C33 C32 C37 C36 13.6(12) . . . . ?
C33 C34 C35 O2 -169.7(9) . . . . ?
C33 C34 C35 C36 9.1(12) . . . . ?
C33 C34 C38 C39 -9.6(12) . . . . ?
C33 C34 C38 C40 108.4(9) . . . . ?
C33 C34 C38 C41 -130.6(9) . . . . ?
C34 C35 C36 C37 -8.3(12) . . . . ?
C34 C35 C36 C42 178.3(8) . . . . ?
C35 C34 C38 C39 173.9(8) . . . . ?
C35 C34 C38 C40 -68.1(10) . . . . ?
C35 C34 C38 C41 52.9(11) . . . . ?
C35 C36 C37 C32 -3.6(13) . . . . ?
C35 C36 C42 C43 64.7(10) . . . . ?
C35 C36 C42 C44 -53.9(10) . . . . ?
C35 C36 C42 C45 -174.3(8) . . . . ?
C37 C32 C33 C34 -12.5(12) . . . . ?
C37 C36 C42 C43 -108.4(10) . . . . ?
C37 C36 C42 C44 132.9(9) . . . . ?
C37 C36 C42 C45 12.6(12) . . . . ?
C38 C34 C35 O2 6.9(13) . . . . ?
C38 C34 C35 C36 -174.3(8) . . . . ?
C42 C36 C37 C32 169.6(8) . . . . ?
C46 N3 C49 C48 -1.3(9) . . . . ?
C46 N3 C49 C50 179.4(9) . . . . ?
C46 C31 C32 N5 -173.8(7) . . . . ?
C46 C31 C32 C33 71.2(10) . . . . ?
C46 C31 C32 C37 -57.4(10) . . . . ?
C46 C47 C48 C49 1.2(10) . . . . ?
C47 C48 C49 N3 0.1(10) . . . . ?
C47 C48 C49 C50 179.4(8) . . . . ?
C48 C49 C50 C51 6.5(13) . . . . ?
C48 C49 C50 C65 -173.5(8) . . . . ?
C49 N3 C46 C31 -176.0(8) . . . . ?
C49 N3 C46 C47 2.0(9) . . . . ?
C49 C50 C51 C52 -96.6(10) . . . . ?
C49 C50 C51 C56 83.3(11) . . . . ?
C49 C50 C65 N4 -1.3(14) . . . . ?
C49 C50 C65 C66 173.9(9) . . . . ?
C50 C51 C52 C53 179.7(8) . . . . ?
C50 C51 C56 C55 179.8(8) . . . . ?
C50 C65 C66 C67 -174.2(8) . . . . ?
C51 C50 C65 N4 178.7(8) . . . . ?
C51 C50 C65 C66 -6.2(13) . . . . ?
C51 C52 C53 C54 0.7(13) . . . . ?
C51 C52 C53 C57 -179.8(8) . . . . ?
C52 C51 C56 C55 -0.3(13) . . . . ?
C52 C53 C54 O3 179.9(8) . . . . ?
C52 C53 C54 C55 -0.9(13) . . . . ?
C52 C53 C57 C58 -1.3(12) . . . . ?
C52 C53 C57 C59 115.2(9) . . . . ?
C52 C53 C57 C60 -121.7(9) . . . . ?
C53 C54 C55 C56 0.4(13) . . . . ?
C53 C54 C55 C61 179.9(9) . . . . ?
C54 C53 C57 C58 178.1(8) . . . . ?
C54 C53 C57 C59 -65.4(11) . . . . ?
C54 C53 C57 C60 57.8(12) . . . . ?
C54 C55 C56 C51 0.2(14) . . . . ?
C54 C55 C61 C62 61.5(12) . . . . ?
C54 C55 C61 C63 -58.1(12) . . . . ?
C54 C55 C61 C64 -178.4(9) . . . . ?
C56 C51 C52 C53 -0.2(13) . . . . ?
C56 C55 C61 C62 -119.1(10) . . . . ?
C56 C55 C61 C63 121.3(10) . . . . ?
C56 C55 C61 C64 1.0(13) . . . . ?
C57 C53 C54 O3 0.5(13) . . . . ?
C57 C53 C54 C55 179.7(9) . . . . ?
C61 C55 C56 C51 -179.3(8) . . . . ?
C65 N4 C68 C67 0.7(9) . . . . ?
C65 N4 C68 C69 178.9(9) . . . . ?
C65 C50 C51 C52 83.5(11) . . . . ?
C65 C50 C51 C56 -96.6(10) . . . . ?
C65 C66 C67 C68 -1.1(10) . . . . ?
C66 C67 C68 N4 0.3(10) . . . . ?
C66 C67 C68 C69 -177.9(9) . . . . ?
C67 C68 C69 C1 179.0(8) . . . . ?
C67 C68 C69 C70 -4.0(13) . . . . ?
C68 N4 C65 C50 174.2(9) . . . . ?
C68 N4 C65 C66 -1.4(9) . . . . ?
C68 C69 C70 C71 -120.6(10) . . . . ?
C68 C69 C70 C75 58.4(12) . . . . ?
C69 C1 C2 C3 176.7(8) . . . . ?
C69 C70 C71 C72 -178.2(8) . . . . ?
C69 C70 C75 C74 179.6(8) . . . . ?
C70 C71 C72 C73 -1.7(13) . . . . ?
C70 C71 C72 C76 -179.9(8) . . . . ?
C71 C70 C75 C74 -1.4(13) . . . . ?
C71 C72 C73 O4 -180.0(7) . . . . ?
C71 C72 C73 C74 -0.8(13) . . . . ?
C71 C72 C76 C77 -4.6(12) . . . . ?
C71 C72 C76 C78 -122.8(9) . . . . ?
C71 C72 C76 C79 113.6(10) . . . . ?
C72 C73 C74 C75 1.9(13) . . . . ?
C72 C73 C74 C80 -176.3(8) . . . . ?
C73 C72 C76 C77 177.3(8) . . . . ?
C73 C72 C76 C78 59.1(11) . . . . ?
C73 C72 C76 C79 -64.5(11) . . . . ?
C73 C74 C75 C70 -0.7(13) . . . . ?
C73 C74 C80 C81 -68.4(11) . . . . ?
C73 C74 C80 C82 54.6(12) . . . . ?
C73 C74 C80 C83 171.2(8) . . . . ?
C75 C70 C71 C72 2.7(13) . . . . ?
C75 C74 C80 C81 113.4(9) . . . . ?
C75 C74 C80 C82 -123.6(9) . . . . ?
C75 C74 C80 C83 -6.9(12) . . . . ?
C76 C72 C73 O4 -1.7(12) . . . . ?
C76 C72 C73 C74 177.4(8) . . . . ?
C80 C74 C75 C70 177.5(8) . . . . ?

loop_
_smtbx_masks_void_nr
_smtbx_masks_void_average_x
_smtbx_masks_void_average_y
_smtbx_masks_void_average_z
_smtbx_masks_void_volume
_smtbx_masks_void_count_electrons
_smtbx_masks_void_content
1 0.500 -0.500 0.500 980.7 122.2 ?
2 -0.500 0.000 0.000 980.7 122.2 ?
